data_7118398
loop_
_publ_author_name
'Shao, Haiyan'
'Muduli, Subas K.'
'Tran, Phong D.'
'Soo, Han Sen'

_publ_section_title
;
 Enhancing electrocatalytic hydrogen evolution by nickel salicylaldimine
 complexes with alkali metal cations in aqueous media.
;
_journal_issue 14
_journal_name_full 'Chemical communications (Cambridge, England)'
_journal_page_first 2948
_journal_page_last 2951
_journal_paper_doi 10.1039/c5cc09456a
_journal_volume 52
_journal_year 2016
_chemical_formula_sum 'C26 H26 F6 K N2 Ni O6 P'
_chemical_formula_weight 705.27
_space_group_crystal_system monoclinic
_space_group_IT_number 14
_space_group_name_Hall '-P 2yn'
_space_group_name_H-M_alt 'P 1 21/n 1'
_symmetry_space_group_name_Hall '-P 2yn'
_symmetry_space_group_name_H-M 'P 1 21/n 1'
_atom_sites_solution_hydrogens geom
_audit_update_record
;
2015-11-09 deposited with the CCDC.
2016-01-10 downloaded from the CCDC.
;
_cell_angle_alpha 90
_cell_angle_beta 96.0152(16)
_cell_angle_gamma 90
_cell_formula_units_Z 4
_cell_length_a 9.4723(5)
_cell_length_b 18.6903(10)
_cell_length_c 15.7123(9)
_cell_measurement_reflns_used 8200
_cell_measurement_temperature 103.(2)
_cell_measurement_theta_max 30.1433
_cell_measurement_theta_min 2.1793
_cell_volume 2766.4(3)
_computing_cell_refinement 'SAINT V8.34A (Bruker AXS Inc., 2013)'
_computing_data_collection 'APEX3 (Bruker AXS Inc., 2015)'
_computing_data_reduction 'SAINT V8.34A (Bruker AXS Inc., 2013)'
_computing_molecular_graphics 'XP (Bruker AXS Inc., 2015)'
_computing_publication_material 'APEX3 (Bruker AXS Inc., 2015)'
_computing_structure_refinement 'SHELXL-2014/7 (Sheldrick, 2014)'
_computing_structure_solution 'XT, VERSION 2014/4'
_diffrn_ambient_temperature 103.(2)
_diffrn_detector_area_resol_mean 8.3333
_diffrn_measured_fraction_theta_full 0.998
_diffrn_measured_fraction_theta_max 0.998
_diffrn_measurement_device_type 'CCD area detector'
_diffrn_measurement_method 'phi and omega scans'
_diffrn_radiation_monochromator graphite
_diffrn_radiation_type MoK\a
_diffrn_radiation_wavelength 0.71073
_diffrn_reflns_av_R_equivalents 0.0744
_diffrn_reflns_av_unetI/netI 0.0572
_diffrn_reflns_limit_h_max 13
_diffrn_reflns_limit_h_min -13
_diffrn_reflns_limit_k_max 27
_diffrn_reflns_limit_k_min -27
_diffrn_reflns_limit_l_max 22
_diffrn_reflns_limit_l_min -22
_diffrn_reflns_number 58973
_diffrn_reflns_theta_full 31.05
_diffrn_reflns_theta_max 31.05
_diffrn_reflns_theta_min 2.18
_diffrn_source 'fine-focus sealed tube'
_diffrn_source_type 'Bruker KappaCCD'
_exptl_absorpt_coefficient_mu 0.996
_exptl_absorpt_correction_T_max 0.89
_exptl_absorpt_correction_T_min 0.76
_exptl_absorpt_correction_type multi-scan
_exptl_absorpt_process_details
;
SADABS-2014/5 - Bruker AXS area detector scaling and absorption correction
;
_exptl_crystal_colour red
_exptl_crystal_density_diffrn 1.693
_exptl_crystal_density_method 'not measured'
_exptl_crystal_description needle
_exptl_crystal_F_000 1440
_exptl_crystal_recrystallization_method 'Re-crystallisation from solvent: Dichloromethane, acetone, diethyl ether'
_exptl_crystal_size_max 0.420
_exptl_crystal_size_mid 0.140
_exptl_crystal_size_min 0.120
_refine_diff_density_max 0.509
_refine_diff_density_min -0.618
_refine_ls_extinction_method none
_refine_ls_goodness_of_fit_ref 1.033
_refine_ls_hydrogen_treatment constr
_refine_ls_matrix_type full
_refine_ls_number_parameters 519
_refine_ls_number_reflns 8845
_refine_ls_number_restraints 820
_refine_ls_restrained_S_all 1.017
_refine_ls_R_factor_all 0.0732
_refine_ls_R_factor_gt 0.0411
_refine_ls_shift/su_max 0.001
_refine_ls_shift/su_mean 0.000
_refine_ls_structure_factor_coef Fsqd
_refine_ls_weighting_details 'w=1/[\s^2^(Fo^2^)+(0.0195P)^2^+2.0817P] where P=(Fo^2^+2Fc^2^)/3'
_refine_ls_weighting_scheme calc
_refine_ls_wR_factor_gt 0.0725
_refine_ls_wR_factor_ref 0.0842
_reflns_number_gt 6390
_reflns_number_total 8845
_reflns_threshold_expression 'I > 2\s(I)'
_cod_data_source_file c5cc09456a2.cif
_cod_data_source_block I
_cod_depositor_comments
;
The following automatic conversions were performed:

'_exptl_absorpt_correction_type' value 'Multi-Scan' changed to
'multi-scan' according to
/usr/data/users/saulius/crontab/automatic-downloads/rss-feeds/RSC/lib/dictionaries/cif_core.dic
dictionary named 'cif_core.dic' version 2.4.2 from 2011-04-26.

Automatic conversion script
Id: cif_fix_values 4268 2015-11-12 08:31:59Z antanas 

 Adding full bibliography for 7118397--7118398.cif.
;
_cod_database_code 7118398

loop_
_space_group_symop_operation_xyz
'x, y, z'
'-x+1/2, y+1/2, -z+1/2'
'-x, -y, -z'
'x-1/2, -y-1/2, z-1/2'

loop_
_atom_site_type_symbol
_atom_site_label
_atom_site_fract_x
_atom_site_fract_y
_atom_site_fract_z
_atom_site_U_iso_or_equiv
_atom_site_adp_type
_atom_site_calc_flag
_atom_site_refinement_flags_adp
_atom_site_refinement_flags_occupancy
_atom_site_refinement_flags_posn
_atom_site_occupancy
_atom_site_disorder_assembly
_atom_site_disorder_group
C C1 0.3537(2) 0.58270(10) 0.62780(12) 0.0183(4) Uani d . . . 1.0 . .
C C2 0.4038(2) 0.62157(11) 0.70042(13) 0.0248(5) Uani d . . . 1.0 . .
H H2 0.4794 0.6547 0.6986 0.03 Uiso calc U . R 1.0 . .
C C3 0.3415(2) 0.61110(12) 0.77512(13) 0.0274(5) Uani d . . . 1.0 . .
H H3 0.3748 0.6372 0.8251 0.033 Uiso calc U . R 1.0 . .
C C4 0.2311(2) 0.56302(12) 0.77790(13) 0.0268(5) Uani d . . . 1.0 . .
H H4 0.1879 0.5575 0.8294 0.032 Uiso calc U . R 1.0 . .
C C5 0.1826(2) 0.52294(12) 0.70689(13) 0.0234(4) Uani d . . . 1.0 . .
H H5 0.1071 0.4898 0.7093 0.028 Uiso calc U . R 1.0 . .
C C6 0.2468(2) 0.53218(11) 0.63131(12) 0.0184(4) Uani d . . . 1.0 . .
C C7 0.1191(2) 0.44320(10) 0.54795(13) 0.0185(4) Uani d . . . 1.0 . .
H H7 0.0726 0.4338 0.5975 0.022 Uiso calc U . R 1.0 . .
C C8 0.0798(2) 0.40055(10) 0.47454(13) 0.0178(4) Uani d . . . 1.0 . .
C C9 0.1434(2) 0.40978(10) 0.39826(12) 0.0164(4) Uani d . . . 1.0 . .
C C10 0.1020(2) 0.36128(10) 0.32945(13) 0.0185(4) Uani d . . . 1.0 . .
C C11 -0.0007(2) 0.31025(11) 0.33730(14) 0.0228(4) Uani d . . . 1.0 . .
H H11 -0.0281 0.2792 0.2906 0.027 Uiso calc U . R 1.0 . .
C C12 -0.0658(2) 0.30338(11) 0.41327(14) 0.0252(5) Uani d . . . 1.0 . .
H H12 -0.1377 0.2685 0.4174 0.03 Uiso calc U . R 1.0 . .
C C13 -0.0251(2) 0.34697(11) 0.48104(14) 0.0218(4) Uani d . . . 1.0 . .
H H13 -0.0671 0.3415 0.533 0.026 Uiso calc U . R 1.0 . .
C C14 0.1359(2) 0.32337(11) 0.18744(13) 0.0235(4) Uani d . . . 1.0 . .
H H14A 0.0383 0.3323 0.1605 0.028 Uiso calc U . R 1.0 . .
H H14B 0.1417 0.2733 0.2081 0.028 Uiso calc U . R 1.0 . .
C C15 0.2416(2) 0.33584(11) 0.12392(14) 0.0275(5) Uani d . . . 1.0 . .
H H15A 0.337 0.3217 0.1504 0.033 Uiso calc U . R 1.0 . .
H H15B 0.2173 0.3044 0.0738 0.033 Uiso calc U . R 1.0 . .
C C16 0.1314(3) 0.42774(15) 0.03524(16) 0.0391(6) Uani d . . . 1.0 . .
H H16A 0.1231 0.394 -0.0127 0.059 Uiso calc U . R 1.0 . .
H H16B 0.1471 0.476 0.0139 0.059 Uiso calc U . R 1.0 . .
H H16C 0.0438 0.427 0.0633 0.059 Uiso calc U . R 1.0 . .
C C17 0.4925(2) 0.63905(10) 0.53104(12) 0.0177(4) Uani d . . . 1.0 . .
H H17 0.5233 0.6699 0.5774 0.021 Uiso calc U . R 1.0 . .
C C18 0.5497(2) 0.65106(10) 0.45319(12) 0.0168(4) Uani d . . . 1.0 . .
C C19 0.51035(19) 0.60814(10) 0.38001(12) 0.0152(4) Uani d . . . 1.0 . .
C C20 0.5789(2) 0.62362(10) 0.30505(12) 0.0156(4) Uani d . . . 1.0 . .
C C21 0.6807(2) 0.67595(10) 0.30564(13) 0.0185(4) Uani d . . . 1.0 . .
H H21 0.7267 0.684 0.2556 0.022 Uiso calc U . R 1.0 . .
C C22 0.7180(2) 0.71768(11) 0.37877(13) 0.0219(4) Uani d . . . 1.0 . .
H H22 0.7884 0.7538 0.3781 0.026 Uiso calc U . R 1.0 . .
C C23 0.6528(2) 0.70611(10) 0.45059(13) 0.0207(4) Uani d . . . 1.0 . .
H H23 0.6763 0.7351 0.4996 0.025 Uiso calc U . R 1.0 . .
C C24 0.5990(2) 0.59690(11) 0.15855(12) 0.0204(4) Uani d . . . 1.0 . .
H H24A 0.7024 0.5878 0.1672 0.024 Uiso calc U . R 1.0 . .
H H24B 0.5837 0.6478 0.1427 0.024 Uiso calc U . R 1.0 . .
C C25 0.5303(2) 0.54925(11) 0.08878(13) 0.0223(4) Uani d . . . 1.0 . .
H H25A 0.5784 0.5565 0.0365 0.027 Uiso calc U . R 1.0 . .
H H25B 0.5446 0.4987 0.1066 0.027 Uiso calc U . R 1.0 . .
C C26 0.3532(3) 0.62804(13) 0.02640(14) 0.0316(5) Uani d . . . 1.0 . .
H H26A 0.367 0.6672 0.0679 0.047 Uiso calc U . R 1.0 . .
H H26B 0.2549 0.6283 -0.0002 0.047 Uiso calc U . R 1.0 . .
H H26C 0.4178 0.6344 -0.0178 0.047 Uiso calc U . R 1.0 . .
P P1 0.0726(4) 0.66850(17) 0.2065(2) 0.0194(6) Uani d U P D 0.620(3) A 1
F F1 0.2204(4) 0.6536(2) 0.2601(2) 0.0332(8) Uani d U P D 0.620(3) A 1
F F2 0.1076(6) 0.6145(2) 0.1344(3) 0.0395(11) Uani d U P D 0.620(3) A 1
F F3 -0.0003(4) 0.60663(17) 0.2562(2) 0.0494(8) Uani d U P D 0.620(3) A 1
F F4 0.0310(6) 0.7226(3) 0.2801(4) 0.0343(11) Uani d U P D 0.620(3) A 1
F F5 -0.0793(5) 0.6878(3) 0.1538(4) 0.0340(12) Uani d U P D 0.620(3) A 1
F F6 0.1402(3) 0.73424(19) 0.1597(2) 0.0358(8) Uani d U P D 0.620(3) A 1
P P1A 0.0726(10) 0.6638(4) 0.2068(7) 0.034(2) Uani d U P D 0.249(3) A 2
F F1A 0.2464(9) 0.6580(7) 0.2263(9) 0.031(2) Uani d U P D 0.249(3) A 2
F F2A 0.0884(14) 0.5926(5) 0.1446(8) 0.031(2) Uani d U P D 0.249(3) A 2
F F3A 0.0688(8) 0.6033(4) 0.2816(5) 0.0400(17) Uani d U P D 0.249(3) A 2
F F4A 0.0679(14) 0.7269(8) 0.2703(10) 0.037(3) Uani d U P D 0.249(3) A 2
F F5A -0.0889(8) 0.6565(5) 0.1822(6) 0.042(2) Uani d U P D 0.249(3) A 2
F F6A 0.0957(9) 0.7121(5) 0.1289(5) 0.044(2) Uani d U P D 0.249(3) A 2
P P1B 0.0703(13) 0.6647(5) 0.1929(7) 0.029(2) Uani d U P D 0.131(2) A 3
F F1B 0.2335(15) 0.6463(12) 0.2243(16) 0.029(3) Uani d U P D 0.131(2) A 3
F F2B 0.1053(10) 0.6608(7) 0.0952(6) 0.030(2) Uani d U P D 0.131(2) A 3
F F3B 0.0334(12) 0.5806(5) 0.1870(8) 0.037(2) Uani d U P D 0.131(2) A 3
F F4B 0.0302(12) 0.6691(8) 0.2883(6) 0.045(3) Uani d U P D 0.131(2) A 3
F F5B -0.0918(18) 0.6813(17) 0.1602(18) 0.027(4) Uani d U P D 0.131(2) A 3
F F6B 0.1069(13) 0.7473(5) 0.1965(9) 0.036(3) Uani d U P D 0.131(2) A 3
K K1 0.28744(5) 0.50736(2) 0.22828(3) 0.02135(10) Uani d . . D 1.0 . .
N N1 0.21346(16) 0.49411(8) 0.55323(10) 0.0159(3) Uani d . . . 1.0 . .
N N2 0.40097(17) 0.58948(8) 0.54555(10) 0.0156(3) Uani d . . . 1.0 . .
Ni Ni1 0.31782(3) 0.52464(2) 0.46598(2) 0.01406(6) Uani d . . . 1.0 . .
O O1 0.23774(14) 0.45913(7) 0.38620(8) 0.0170(3) Uani d . . . 1.0 . .
O O2 0.17003(15) 0.37191(7) 0.25742(9) 0.0213(3) Uani d . . . 1.0 . .
O O3 0.24773(16) 0.40776(8) 0.09503(9) 0.0260(3) Uani d . . . 1.0 . .
O O4 0.41854(14) 0.55574(7) 0.37787(8) 0.0157(3) Uani d . . . 1.0 . .
O O5 0.53583(14) 0.58138(7) 0.23561(8) 0.0184(3) Uani d . . . 1.0 . .
O O6 0.38225(15) 0.56182(7) 0.06875(9) 0.0219(3) Uani d . . . 1.0 . .

loop_
_atom_site_aniso_label
_atom_site_aniso_U_11
_atom_site_aniso_U_22
_atom_site_aniso_U_33
_atom_site_aniso_U_12
_atom_site_aniso_U_13
_atom_site_aniso_U_23
C1 0.0229(10) 0.0168(9) 0.0149(9) 0.0059(8) 0.0009(8) -0.0014(7)
C2 0.0357(12) 0.0205(10) 0.0175(10) 0.0036(9) -0.0006(9) -0.0011(8)
C3 0.0398(13) 0.0255(11) 0.0164(10) 0.0098(10) -0.0001(9) -0.0057(8)
C4 0.0342(12) 0.0325(12) 0.0144(10) 0.0126(10) 0.0058(9) -0.0007(9)
C5 0.0250(10) 0.0270(11) 0.0187(10) 0.0078(9) 0.0043(8) 0.0016(9)
C6 0.0219(9) 0.0189(10) 0.0138(9) 0.0087(8) -0.0006(7) -0.0006(7)
C7 0.0187(9) 0.0184(9) 0.0186(10) 0.0053(8) 0.0028(8) 0.0046(8)
C8 0.0164(9) 0.0154(9) 0.0212(10) 0.0040(7) 0.0002(8) 0.0033(8)
C9 0.0171(9) 0.0128(9) 0.0185(9) 0.0026(7) -0.0022(7) 0.0018(7)
C10 0.0197(9) 0.0141(9) 0.0210(10) 0.0027(7) -0.0016(8) 0.0005(8)
C11 0.0234(10) 0.0148(9) 0.0289(11) -0.0017(8) -0.0029(9) -0.0013(8)
C12 0.0199(10) 0.0181(10) 0.0373(13) -0.0028(8) 0.0021(9) 0.0025(9)
C13 0.0198(10) 0.0196(10) 0.0264(11) 0.0023(8) 0.0050(8) 0.0033(8)
C14 0.0300(11) 0.0185(10) 0.0209(10) -0.0029(8) -0.0021(9) -0.0052(8)
C15 0.0334(12) 0.0218(11) 0.0265(11) 0.0006(9) -0.0008(9) -0.0076(9)
C16 0.0364(13) 0.0506(16) 0.0282(13) -0.0004(12) -0.0069(11) 0.0092(12)
C17 0.0205(9) 0.0140(9) 0.0175(9) 0.0025(7) -0.0027(7) -0.0039(7)
C18 0.0183(9) 0.0141(9) 0.0172(9) 0.0016(7) -0.0026(7) -0.0015(7)
C19 0.0145(8) 0.0132(9) 0.0169(9) 0.0040(7) -0.0019(7) 0.0000(7)
C20 0.0195(9) 0.0132(9) 0.0137(9) 0.0043(7) -0.0009(7) 0.0002(7)
C21 0.0207(9) 0.0159(9) 0.0185(10) 0.0011(8) 0.0000(8) 0.0029(8)
C22 0.0229(10) 0.0178(10) 0.0241(11) -0.0034(8) -0.0019(8) 0.0009(8)
C23 0.0239(10) 0.0162(9) 0.0207(10) -0.0012(8) -0.0033(8) -0.0039(8)
C24 0.0243(10) 0.0216(10) 0.0157(10) 0.0000(8) 0.0040(8) 0.0010(8)
C25 0.0277(11) 0.0221(10) 0.0173(10) 0.0038(8) 0.0026(8) -0.0014(8)
C26 0.0396(13) 0.0316(12) 0.0230(11) 0.0080(10) 0.0005(10) 0.0083(10)
P1 0.0181(11) 0.0228(9) 0.0174(11) -0.0047(8) 0.0018(9) 0.0045(8)
F1 0.0351(16) 0.0248(14) 0.0359(18) 0.0080(12) -0.0141(13) 0.0021(15)
F2 0.0317(19) 0.053(3) 0.034(2) 0.0084(19) 0.0039(13) -0.014(2)
F3 0.056(2) 0.0346(15) 0.060(2) -0.0191(15) 0.0152(16) 0.0136(14)
F4 0.041(3) 0.0330(18) 0.0295(16) -0.0024(17) 0.0057(16) -0.0079(13)
F5 0.0184(15) 0.042(2) 0.040(3) 0.0029(15) -0.0025(16) -0.0070(18)
F6 0.0275(16) 0.0398(18) 0.041(2) -0.0005(12) 0.0101(13) 0.0246(15)
P1A 0.031(3) 0.039(3) 0.033(4) -0.010(2) 0.006(3) 0.000(3)
F1A 0.024(3) 0.027(4) 0.042(5) -0.002(3) -0.002(3) 0.004(4)
F2A 0.026(4) 0.043(4) 0.023(3) 0.001(3) -0.001(3) -0.001(3)
F3A 0.047(4) 0.041(3) 0.034(3) -0.011(3) 0.015(3) 0.010(3)
F4A 0.030(5) 0.034(4) 0.049(5) -0.006(3) 0.005(4) -0.004(3)
F5A 0.021(3) 0.059(5) 0.047(5) -0.003(3) 0.010(3) -0.011(4)
F6A 0.049(5) 0.042(4) 0.042(4) 0.016(3) 0.013(3) 0.024(3)
P1B 0.018(3) 0.035(4) 0.036(4) -0.005(3) 0.009(3) 0.002(3)
F1B 0.023(4) 0.026(6) 0.039(6) -0.001(4) 0.002(4) 0.005(5)
F2B 0.022(4) 0.040(6) 0.030(4) -0.007(4) 0.014(3) 0.002(4)
F3B 0.033(4) 0.035(4) 0.045(5) -0.013(3) 0.006(4) 0.010(3)
F4B 0.039(5) 0.069(7) 0.028(4) -0.002(5) 0.009(4) 0.000(4)
F5B 0.017(5) 0.046(8) 0.021(7) -0.007(4) 0.012(4) 0.006(6)
F6B 0.027(5) 0.029(4) 0.050(7) 0.005(4) -0.004(5) 0.002(4)
K1 0.0284(2) 0.0206(2) 0.0143(2) -0.00566(18) -0.00108(17) -0.00123(16)
N1 0.0177(8) 0.0151(8) 0.0144(8) 0.0052(6) -0.0011(6) -0.0001(6)
N2 0.0198(8) 0.0144(8) 0.0123(8) 0.0044(6) -0.0001(6) -0.0021(6)
Ni1 0.01713(11) 0.01296(11) 0.01158(11) 0.00098(10) -0.00087(9) -0.00116(9)
O1 0.0219(7) 0.0140(6) 0.0147(7) -0.0031(5) 0.0003(5) 0.0001(5)
O2 0.0281(8) 0.0182(7) 0.0171(7) -0.0050(6) 0.0001(6) -0.0030(6)
O3 0.0310(8) 0.0267(8) 0.0193(7) -0.0019(7) -0.0030(6) -0.0016(6)
O4 0.0198(7) 0.0141(6) 0.0127(6) -0.0009(5) -0.0011(5) -0.0012(5)
O5 0.0233(7) 0.0191(7) 0.0130(7) -0.0011(6) 0.0023(5) -0.0017(5)
O6 0.0256(7) 0.0210(7) 0.0185(7) 0.0031(6) -0.0001(6) 0.0007(6)

loop_
_atom_type_symbol
_atom_type_description
_atom_type_scat_dispersion_real
_atom_type_scat_dispersion_imag
_atom_type_scat_source
C C 0.0033 0.0016 'International Tables Vol C Tables 4.2.6.8 and 6.1.1.4'
H H 0.0000 0.0000 'International Tables Vol C Tables 4.2.6.8 and 6.1.1.4'
N N 0.0061 0.0033 'International Tables Vol C Tables 4.2.6.8 and 6.1.1.4'
O O 0.0106 0.0060 'International Tables Vol C Tables 4.2.6.8 and 6.1.1.4'
K K 0.2009 0.2494 'International Tables Vol C Tables 4.2.6.8 and 6.1.1.4'
Ni Ni 0.3393 1.1124 'International Tables Vol C Tables 4.2.6.8 and 6.1.1.4'
P P 0.1023 0.0942 'International Tables Vol C Tables 4.2.6.8 and 6.1.1.4'
F F 0.0171 0.0103 'International Tables Vol C Tables 4.2.6.8 and 6.1.1.4'

loop_
_geom_angle_atom_site_label_1
_geom_angle_atom_site_label_2
_geom_angle_atom_site_label_3
_geom_angle
C6 C1 C2 120.58(19)
C6 C1 N2 113.46(17)
C2 C1 N2 125.95(19)
C3 C2 C1 118.9(2)
C2 C3 C4 120.7(2)
C5 C4 C3 121.0(2)
C4 C5 C6 118.7(2)
C1 C6 C5 120.03(18)
C1 C6 N1 113.71(17)
C5 C6 N1 126.26(19)
N1 C7 C8 125.59(18)
C9 C8 C7 121.59(18)
C9 C8 C13 120.81(18)
C7 C8 C13 117.59(18)
O1 C9 C8 124.62(17)
O1 C9 C10 118.20(17)
C8 C9 C10 117.18(17)
O2 C10 C11 124.79(18)
O2 C10 C9 114.49(17)
C11 C10 C9 120.70(19)
C10 C11 C12 121.06(19)
C13 C12 C11 119.69(19)
C12 C13 C8 120.5(2)
O2 C14 C15 107.35(16)
O3 C15 C14 114.23(17)
N2 C17 C18 126.05(18)
C17 C18 C19 121.47(18)
C17 C18 C23 117.94(17)
C19 C18 C23 120.55(18)
O4 C19 C18 124.15(17)
O4 C19 C20 119.17(16)
C18 C19 C20 116.67(17)
C21 C20 O5 124.38(17)
C21 C20 C19 121.12(17)
O5 C20 C19 114.48(16)
C20 C21 C22 121.19(19)
C23 C22 C21 119.62(19)
C22 C23 C18 120.80(18)
O5 C24 C25 107.95(16)
O6 C25 C24 113.81(17)
O6 C25 K1 57.88(9)
C24 C25 K1 86.41(11)
F2 P1 F1 91.6(3)
F2 P1 F3 91.3(3)
F1 P1 F3 90.9(2)
F2 P1 F6 92.1(3)
F1 P1 F6 90.3(3)
F3 P1 F6 176.4(3)
F2 P1 F4 177.9(4)
F1 P1 F4 89.9(3)
F3 P1 F4 87.3(3)
F6 P1 F4 89.3(3)
F2 P1 F5 91.0(4)
F1 P1 F5 177.0(4)
F3 P1 F5 90.3(3)
F6 P1 F5 88.3(3)
F4 P1 F5 87.5(4)
F2 P1 K1 51.6(2)
F1 P1 K1 49.26(16)
F3 P1 K1 67.61(15)
F6 P1 K1 115.6(2)
F4 P1 K1 128.9(3)
F5 P1 K1 133.7(3)
P1 F1 K1 106.0(2)
P1 F2 K1 103.3(3)
P1 F3 K1 86.44(17)
F5A P1A F4A 97.7(7)
F5A P1A F6A 94.1(6)
F4A P1A F6A 94.6(8)
F5A P1A F3A 91.3(7)
F4A P1A F3A 93.4(9)
F6A P1A F3A 169.6(7)
F5A P1A F1A 170.4(8)
F4A P1A F1A 91.5(9)
F6A P1A F1A 88.0(7)
F3A P1A F1A 85.3(6)
F5A P1A F2A 86.0(8)
F4A P1A F2A 175.0(10)
F6A P1A F2A 88.5(7)
F3A P1A F2A 83.1(6)
F1A P1A F2A 84.7(7)
F5A P1A K1 119.5(5)
F4A P1A K1 128.3(8)
F6A P1A K1 115.2(5)
F3A P1A K1 54.5(3)
F1A P1A K1 51.5(5)
F2A P1A K1 46.7(5)
P1A F1A K1 101.6(6)
P1A F2A K1 106.6(6)
P1A F3A K1 98.5(4)
F6B P1B F4B 89.3(9)
F6B P1B F5B 91.2(12)
F4B P1B F5B 88.7(12)
F6B P1B F2B 90.7(8)
F4B P1B F2B 178.0(9)
F5B P1B F2B 89.4(12)
F6B P1B F1B 89.8(10)
F4B P1B F1B 92.2(11)
F5B P1B F1B 178.6(16)
F2B P1B F1B 89.8(11)
F6B P1B F3B 178.8(11)
F4B P1B F3B 91.9(9)
F5B P1B F3B 88.6(13)
F2B P1B F3B 88.1(8)
F1B P1B F3B 90.3(9)
F6B P1B K1 132.3(7)
F4B P1B K1 94.9(6)
F5B P1B K1 136.3(12)
F2B P1B K1 86.5(5)
F1B P1B K1 42.6(8)
F3B P1B K1 47.8(4)
P1B F1B K1 113.1(10)
P1B F3B K1 106.8(6)
F1B K1 O4 76.2(5)
O4 K1 F2A 117.4(2)
F1B K1 O5 70.5(3)
O4 K1 O5 58.37(4)
F2A K1 O5 106.1(2)
F1B K1 O1 107.1(6)
O4 K1 O1 54.93(4)
F2A K1 O1 117.3(3)
O5 K1 O1 111.13(4)
F1B K1 F3B 49.6(3)
O4 K1 F3B 110.2(3)
O5 K1 F3B 118.81(19)
O1 K1 F3B 98.5(3)
F1B K1 O3 128.7(5)
O4 K1 O3 152.75(4)
F2A K1 O3 89.8(2)
O5 K1 O3 114.70(4)
O1 K1 O3 116.01(4)
F3B K1 O3 96.2(2)
F1B K1 O2 143.7(4)
O4 K1 O2 108.22(4)
F2A K1 O2 109.9(2)
O5 K1 O2 143.41(4)
O1 K1 O2 56.44(4)
F3B K1 O2 97.65(19)
O3 K1 O2 60.00(4)
O4 K1 F1A 74.2(3)
F2A K1 F1A 47.4(3)
O5 K1 F1A 67.26(18)
O1 K1 F1A 107.5(3)
O3 K1 F1A 130.1(3)
O2 K1 F1A 146.6(2)
O4 K1 F1 67.54(7)
O5 K1 F1 73.37(8)
O1 K1 F1 95.40(7)
O3 K1 F1 138.71(7)
O2 K1 F1 136.89(8)
O4 K1 F2 113.61(9)
O5 K1 F2 97.38(10)
O1 K1 F2 122.56(9)
O3 K1 F2 93.01(9)
O2 K1 F2 118.51(10)
F1 K1 F2 46.07(10)
O4 K1 F3A 79.65(16)
F2A K1 F3A 45.5(3)
O5 K1 F3A 108.12(15)
O1 K1 F3A 75.37(13)
O3 K1 F3A 125.31(16)
O2 K1 F3A 101.56(14)
F1A K1 F3A 45.3(3)
C7 N1 C6 120.58(17)
C7 N1 Ni1 126.23(14)
C6 N1 Ni1 113.20(13)
C17 N2 C1 120.13(16)
C17 N2 Ni1 126.05(13)
C1 N2 Ni1 113.80(13)
O4 Ni1 N2 94.76(6)
O4 Ni1 O1 84.75(6)
N2 Ni1 O1 179.01(7)
O4 Ni1 N1 178.87(6)
N2 Ni1 N1 85.68(7)
O1 Ni1 N1 94.82(6)
O4 Ni1 K1 43.25(4)
N2 Ni1 K1 135.55(5)
O1 Ni1 K1 44.24(4)
N1 Ni1 K1 136.02(5)
C9 O1 Ni1 127.06(12)
C9 O1 K1 123.30(11)
Ni1 O1 K1 107.40(6)
C10 O2 C14 116.87(15)
C10 O2 K1 119.35(11)
C14 O2 K1 120.23(11)
C16 O3 C15 113.88(18)
C16 O3 K1 110.73(14)
C15 O3 K1 113.39(12)
C19 O4 Ni1 127.44(12)
C19 O4 K1 121.18(11)
Ni1 O4 K1 108.63(6)
C20 O5 C24 116.02(15)
C20 O5 K1 120.62(11)
C24 O5 K1 120.13(11)
C26 O6 C25 112.68(17)
C26 O6 K1 129.96(13)
C25 O6 K1 97.84(11)

loop_
_geom_bond_atom_site_label_1
_geom_bond_atom_site_label_2
_geom_bond_distance
C1 C6 1.389(3)
C1 C2 1.393(3)
C1 N2 1.417(2)
C2 C3 1.382(3)
C3 C4 1.383(3)
C4 C5 1.382(3)
C5 C6 1.401(3)
C6 N1 1.425(2)
C7 N1 1.302(3)
C7 C8 1.419(3)
C8 C9 1.408(3)
C8 C13 1.422(3)
C9 O1 1.312(2)
C9 C10 1.434(3)
C10 O2 1.374(2)
C10 C11 1.377(3)
C11 C12 1.405(3)
C12 C13 1.364(3)
C14 O2 1.436(2)
C14 C15 1.504(3)
C15 O3 1.422(3)
C16 O3 1.421(3)
C17 N2 1.305(2)
C17 C18 1.407(3)
C18 C19 1.419(3)
C18 C23 1.422(3)
C19 O4 1.308(2)
C19 C20 1.433(3)
C20 C21 1.373(3)
C20 O5 1.374(2)
C21 C22 1.403(3)
C22 C23 1.359(3)
C24 O5 1.435(2)
C24 C25 1.506(3)
C25 O6 1.424(2)
C25 K1 3.430(2)
C26 O6 1.418(2)
P1 F2 1.579(5)
P1 F1 1.581(4)
P1 F3 1.592(4)
P1 F6 1.600(4)
P1 F4 1.616(4)
P1 F5 1.624(5)
P1 K1 3.631(3)
F1 K1 2.862(4)
F2 K1 2.926(5)
F3 K1 3.364(4)
P1A F5A 1.545(10)
P1A F4A 1.548(11)
P1A F6A 1.556(10)
P1A F3A 1.633(10)
P1A F1A 1.646(10)
P1A F2A 1.667(11)
P1A K1 3.558(6)
F1A K1 2.841(13)
F2A K1 2.702(13)
F3A K1 2.927(8)
P1B F6B 1.583(12)
P1B F4B 1.587(12)
P1B F5B 1.597(13)
P1B F2B 1.605(12)
P1B F1B 1.610(12)
P1B F3B 1.610(12)
P1B K1 3.598(7)
F1B K1 2.65(2)
F3B K1 2.785(11)
K1 O4 2.6968(13)
K1 O5 2.7215(14)
K1 O1 2.7268(14)
K1 O3 2.7973(15)
K1 O2 2.8217(14)
N1 Ni1 1.8618(16)
N2 Ni1 1.8562(15)
Ni1 O4 1.8551(13)
Ni1 O1 1.8566(13)
